data_4314641
loop_
_publ_author_name
'Eric J. Schelter'
'Ruilian Wu'
'Brian L. Scott'
'Joe D. Thompson'
'Thibault Cantat'
'Kevin D. John'
'Enrique R. Batista'
'David E. Morris'
'Jaqueline L. Kiplinger'

_publ_contact_author_address
;Los Alamos National Laboratory
Los Alamos, NM
87545
U.S.A.
;
_publ_contact_author_email kiplinger@lanl.gov
_publ_contact_author_fax 505-667-9905
_publ_contact_author_name 'Jaqueline L. Kiplinger'
_publ_contact_author_phone 505-665-9553
_publ_section_title
;
 Actinide Redox-Active Ligand Complexes: Reversible Intramolecular
 Electron-Transfer in U(dpp-BIAN)2/U(dpp-BIAN)2(THF)
;
_journal_name_full 'Inorganic Chemistry'
_journal_page_first 924
_journal_page_last 933
_journal_paper_doi 10.1021/ic901636f
_journal_volume 49
_journal_year 2010
_chemical_formula_sum 'C72 H80 N4 U'
_chemical_formula_weight 1239.43
_chemical_name_systematic
; 
 ? 
;
_space_group_IT_number 14
_symmetry_cell_setting monoclinic
_symmetry_space_group_name_Hall '-P 2yn'
_symmetry_space_group_name_H-M 'P 1 21/n 1'
_atom_sites_solution_hydrogens geom
_atom_sites_solution_primary direct
_atom_sites_solution_secondary difmap
_audit_creation_method SHELXL-97
_cell_angle_alpha 90.00
_cell_angle_beta 103.867(2)
_cell_angle_gamma 90.00
_cell_formula_units_Z 8
_cell_length_a 25.170(4)
_cell_length_b 12.2836(19)
_cell_length_c 39.766(6)
_cell_measurement_temperature 120(1)
_cell_volume 11936(3)
_computing_cell_refinement 'SAINT+, v. 7.06 (Bruker AXS, 2001)'
_computing_data_collection 'APEX II, v. 1.08 (Bruker AXS, 2003)'
_computing_data_reduction 'SAINT+, v. 7.06 (Bruker AXS, 2001)'
_computing_molecular_graphics 'SHELXTL, v. 6.10, (Bruker AXS, 2000)'
_computing_publication_material 'SHELXTL, v. 6.10, (Bruker AXS, 2000)'
_computing_structure_refinement 'SHELXL-97 (Sheldrick, 1997)'
_computing_structure_solution 'SHELXS-97 (Sheldrick, 1990)'
_diffrn_ambient_temperature 120(1)
_diffrn_measured_fraction_theta_full 1.000
_diffrn_measured_fraction_theta_max 0.997
_diffrn_measurement_device_type 'Bruker D8 with APEXII CCD'
_diffrn_measurement_method '\w scans'
_diffrn_radiation_monochromator graphite
_diffrn_radiation_source 'fine-focus sealed tube'
_diffrn_radiation_type MoK\a
_diffrn_radiation_wavelength 0.71073
_diffrn_reflns_av_R_equivalents 0.2009
_diffrn_reflns_av_sigmaI/netI 0.1595
_diffrn_reflns_limit_h_max 29
_diffrn_reflns_limit_h_min -30
_diffrn_reflns_limit_k_max 14
_diffrn_reflns_limit_k_min -14
_diffrn_reflns_limit_l_max 47
_diffrn_reflns_limit_l_min -47
_diffrn_reflns_number 111151
_diffrn_reflns_theta_full 25.00
_diffrn_reflns_theta_max 25.18
_diffrn_reflns_theta_min 1.75
_diffrn_standards_decay_% 0
_diffrn_standards_interval_count 0
_diffrn_standards_interval_time 0
_diffrn_standards_number 0
_exptl_absorpt_coefficient_mu 2.765
_exptl_absorpt_correction_T_max 0.8974
_exptl_absorpt_correction_T_min 0.7326
_exptl_absorpt_correction_type multi-scan
_exptl_absorpt_process_details 'SADABS 2.03 (Sheldrick, 2001)'
_exptl_crystal_colour 'deep purple'
_exptl_crystal_density_diffrn 1.379
_exptl_crystal_density_method 'not measured'
_exptl_crystal_description irregular
_exptl_crystal_F_000 5056
_exptl_crystal_size_max 0.12
_exptl_crystal_size_mid 0.10
_exptl_crystal_size_min 0.04
_refine_diff_density_max 1.565
_refine_diff_density_min -1.119
_refine_diff_density_rms 0.172
_refine_ls_extinction_method none
_refine_ls_goodness_of_fit_ref 0.959
_refine_ls_hydrogen_treatment constr
_refine_ls_matrix_type full
_refine_ls_number_parameters 1347
_refine_ls_number_reflns 21392
_refine_ls_number_restraints 18
_refine_ls_restrained_S_all 0.958
_refine_ls_R_factor_all 0.1456
_refine_ls_R_factor_gt 0.0581
_refine_ls_shift/su_max 0.001
_refine_ls_shift/su_mean 0.000
_refine_ls_structure_factor_coef Fsqd
_refine_ls_weighting_details 'calc w=1/[\s^2^(Fo^2^)+(0.0339P)^2^+0.0000P] where P=(Fo^2^+2Fc^2^)/3'
_refine_ls_weighting_scheme calc
_refine_ls_wR_factor_gt 0.0998
_refine_ls_wR_factor_ref 0.1310
_reflns_number_gt 10971
_reflns_number_total 21392
_reflns_threshold_expression >2sigma(I)
_cod_data_source_file ic901636f_si_001_1.cif
_cod_data_source_block apx472
_cod_original_sg_symbol_H-M 'P 21/n'
_cod_database_code 4314641

loop_
_symmetry_equiv_pos_as_xyz
'x, y, z'
'-x+1/2, y+1/2, -z+1/2'
'-x, -y, -z'
'x-1/2, -y-1/2, z-1/2'

loop_
_atom_site_label
_atom_site_type_symbol
_atom_site_fract_x
_atom_site_fract_y
_atom_site_fract_z
_atom_site_U_iso_or_equiv
_atom_site_adp_type
_atom_site_occupancy
_atom_site_symmetry_multiplicity
_atom_site_calc_flag
_atom_site_refinement_flags
_atom_site_disorder_assembly
_atom_site_disorder_group
U1 U 0.863768(15) 0.59485(3) 0.131410(10) 0.01737(10) Uani 1 1 d . . .
U2 U 0.359333(15) 0.03130(3) 0.130624(10) 0.01847(10) Uani 1 1 d . . .
N1 N 0.7757(3) 0.5417(6) 0.11533(18) 0.0171(19) Uani 1 1 d . . .
N2 N 0.8262(3) 0.7183(6) 0.16095(19) 0.0215(19) Uani 1 1 d . . .
N3 N 0.9337(3) 0.4773(6) 0.15347(19) 0.0193(18) Uani 1 1 d . . .
N4 N 0.9237(3) 0.6465(6) 0.10073(17) 0.0144(17) Uani 1 1 d . . .
N5 N 0.4303(3) -0.0184(6) 0.10738(18) 0.0204(19) Uani 1 1 d . . .
N6 N 0.4218(3) 0.1541(6) 0.15663(18) 0.0193(18) Uani 1 1 d . . .
N7 N 0.3223(3) -0.0918(6) 0.16053(18) 0.0181(18) Uani 1 1 d . . .
N8 N 0.2700(3) 0.0816(6) 0.11526(18) 0.0163(18) Uani 1 1 d . . .
C1 C 0.7580(3) 0.6511(8) 0.1102(2) 0.0162(10) Uani 1 1 d . . .
C2 C 0.7830(3) 0.7362(7) 0.1321(2) 0.0162(10) Uani 1 1 d . . .
C3 C 0.7587(3) 0.8414(8) 0.1172(2) 0.0162(10) Uani 1 1 d . . .
C4 C 0.7197(3) 0.8130(7) 0.0864(2) 0.0162(10) Uani 1 1 d . . .
C5 C 0.7174(3) 0.6996(7) 0.0804(2) 0.0162(10) Uani 1 1 d . . .
C6 C 0.6816(3) 0.6602(8) 0.0516(2) 0.022(2) Uani 1 1 d . . .
H6 H 0.6792 0.5860 0.0470 0.026 Uiso 1 1 calc R . .
C7 C 0.6483(4) 0.7353(8) 0.0291(2) 0.025(2) Uani 1 1 d . . .
H7 H 0.6239 0.7085 0.0094 0.030 Uiso 1 1 calc R . .
C8 C 0.6500(4) 0.8449(8) 0.0346(2) 0.027(2) Uani 1 1 d . . .
H8 H 0.6267 0.8908 0.0192 0.032 Uiso 1 1 calc R . .
C9 C 0.6880(3) 0.8892(7) 0.0642(2) 0.017(2) Uani 1 1 d . . .
C10 C 0.6965(4) 0.9978(8) 0.0731(2) 0.024(2) Uani 1 1 d . . .
H10 H 0.6769 1.0510 0.0587 0.029 Uiso 1 1 calc R . .
C11 C 0.7337(4) 1.0281(7) 0.1032(2) 0.025(2) Uani 1 1 d . . .
H11 H 0.7384 1.1017 0.1086 0.029 Uiso 1 1 calc R . .
C12 C 0.7654(3) 0.9501(7) 0.1263(2) 0.020(2) Uani 1 1 d . . .
H12 H 0.7896 0.9717 0.1468 0.024 Uiso 1 1 calc R . .
C13 C 0.7346(3) 0.4614(7) 0.1026(2) 0.014(2) Uani 1 1 d . . .
C14 C 0.7428(4) 0.3827(7) 0.0782(2) 0.018(2) Uani 1 1 d . . .
C15 C 0.7009(4) 0.3084(7) 0.0651(2) 0.025(2) Uani 1 1 d . . .
H15 H 0.7056 0.2585 0.0485 0.030 Uiso 1 1 calc R . .
C16 C 0.6528(4) 0.3063(8) 0.0759(3) 0.027(3) Uani 1 1 d . . .
H16 H 0.6252 0.2568 0.0666 0.033 Uiso 1 1 calc R . .
C17 C 0.6469(4) 0.3806(7) 0.1010(2) 0.025(2) Uani 1 1 d . . .
H17 H 0.6147 0.3797 0.1086 0.030 Uiso 1 1 calc R . .
C18 C 0.6866(3) 0.4554(7) 0.1154(2) 0.015(2) Uani 1 1 d . . .
C19 C 0.7934(4) 0.3806(8) 0.0640(2) 0.024(2) Uani 1 1 d U . .
H19 H 0.8209 0.4265 0.0791 0.029 Uiso 1 1 calc R . .
C20 C 0.7825(4) 0.4292(9) 0.0276(3) 0.042(3) Uani 1 1 d . . .
H20A H 0.7577 0.3830 0.0117 0.063 Uiso 1 1 calc R . .
H20B H 0.8163 0.4349 0.0206 0.063 Uiso 1 1 calc R . .
H20C H 0.7666 0.5002 0.0277 0.063 Uiso 1 1 calc R . .
C21 C 0.8179(4) 0.2665(8) 0.0644(3) 0.039(3) Uani 1 1 d . . .
H21A H 0.8221 0.2351 0.0870 0.058 Uiso 1 1 calc R . .
H21B H 0.8530 0.2712 0.0590 0.058 Uiso 1 1 calc R . .
H21C H 0.7939 0.2218 0.0475 0.058 Uiso 1 1 calc R . .
C22 C 0.6778(4) 0.5286(7) 0.1438(2) 0.019(2) Uani 1 1 d . . .
H22 H 0.7109 0.5727 0.1517 0.023 Uiso 1 1 calc R . .
C23 C 0.6688(4) 0.4660(8) 0.1747(2) 0.035(3) Uani 1 1 d . . .
H23A H 0.6366 0.4218 0.1677 0.053 Uiso 1 1 calc R . .
H23B H 0.6642 0.5161 0.1923 0.053 Uiso 1 1 calc R . .
H23C H 0.6999 0.4202 0.1837 0.053 Uiso 1 1 calc R . .
C24 C 0.6295(4) 0.6067(8) 0.1319(3) 0.040(3) Uani 1 1 d . . .
H24A H 0.6363 0.6530 0.1139 0.061 Uiso 1 1 calc R . .
H24B H 0.6254 0.6505 0.1511 0.061 Uiso 1 1 calc R . .
H24C H 0.5967 0.5656 0.1232 0.061 Uiso 1 1 calc R . .
C25 C 0.8399(4) 0.8040(7) 0.1862(2) 0.018(2) Uani 1 1 d . . .
C26 C 0.8079(4) 0.8181(8) 0.2101(2) 0.023(2) Uani 1 1 d . . .
C27 C 0.8205(4) 0.9059(8) 0.2331(2) 0.027(2) Uani 1 1 d . . .
H27 H 0.7992 0.9176 0.2489 0.033 Uiso 1 1 calc R . .
C28 C 0.8632(4) 0.9751(8) 0.2329(2) 0.024(2) Uani 1 1 d . . .
H28 H 0.8706 1.0329 0.2484 0.028 Uiso 1 1 calc R . .
C29 C 0.8959(4) 0.9580(7) 0.2091(2) 0.024(2) Uani 1 1 d . . .
H29 H 0.9250 1.0044 0.2089 0.028 Uiso 1 1 calc R . .
C30 C 0.8844(4) 0.8719(7) 0.1861(2) 0.018(2) Uani 1 1 d . . .
C31 C 0.7608(4) 0.7420(9) 0.2122(3) 0.036(3) Uani 1 1 d . . .
H31 H 0.7552 0.6921 0.1925 0.043 Uiso 1 1 calc R . .
C32 C 0.7084(4) 0.7997(10) 0.2102(4) 0.085(5) Uani 1 1 d . . .
H32A H 0.6797 0.7474 0.2091 0.128 Uiso 1 1 calc R . .
H32B H 0.7000 0.8447 0.1899 0.128 Uiso 1 1 calc R . .
H32C H 0.7116 0.8443 0.2305 0.128 Uiso 1 1 calc R . .
C33 C 0.7753(4) 0.6748(9) 0.2446(3) 0.061(4) Uani 1 1 d . . .
H33A H 0.7818 0.7219 0.2645 0.092 Uiso 1 1 calc R . .
H33B H 0.8077 0.6333 0.2449 0.092 Uiso 1 1 calc R . .
H33C H 0.7456 0.6263 0.2452 0.092 Uiso 1 1 calc R . .
C34 C 0.9226(4) 0.8482(8) 0.1625(2) 0.023(2) Uani 1 1 d . . .
H34 H 0.9001 0.8186 0.1409 0.028 Uiso 1 1 calc R . .
C35 C 0.9643(4) 0.7591(8) 0.1788(2) 0.035(3) Uani 1 1 d . . .
H35A H 0.9886 0.7872 0.1994 0.052 Uiso 1 1 calc R . .
H35B H 0.9851 0.7379 0.1626 0.052 Uiso 1 1 calc R . .
H35C H 0.9452 0.6970 0.1847 0.052 Uiso 1 1 calc R . .
C36 C 0.9532(4) 0.9466(8) 0.1531(3) 0.042(3) Uani 1 1 d . . .
H36A H 0.9274 1.0014 0.1425 0.063 Uiso 1 1 calc R . .
H36B H 0.9745 0.9246 0.1372 0.063 Uiso 1 1 calc R . .
H36C H 0.9771 0.9756 0.1737 0.063 Uiso 1 1 calc R . .
C37 C 0.9425(3) 0.4563(7) 0.1212(2) 0.0183(10) Uani 1 1 d . . .
C38 C 0.9526(3) 0.3494(8) 0.1059(2) 0.0183(10) Uani 1 1 d . . .
C39 C 0.9532(3) 0.3756(7) 0.0707(2) 0.0183(10) Uani 1 1 d . . .
C40 C 0.9407(3) 0.4841(7) 0.0628(2) 0.0183(10) Uani 1 1 d . . .
C41 C 0.9349(3) 0.5367(8) 0.0951(2) 0.0183(10) Uani 1 1 d . . .
C42 C 0.9642(4) 0.2459(8) 0.1167(3) 0.026(2) Uani 1 1 d . . .
H42 H 0.9656 0.2272 0.1395 0.031 Uiso 1 1 calc R . .
C43 C 0.9744(4) 0.1652(8) 0.0931(3) 0.036(3) Uani 1 1 d . . .
H43 H 0.9811 0.0938 0.1008 0.043 Uiso 1 1 calc R . .
C44 C 0.9746(4) 0.1904(8) 0.0594(3) 0.030(3) Uani 1 1 d . . .
H44 H 0.9817 0.1366 0.0446 0.035 Uiso 1 1 calc R . .
C45 C 0.9638(4) 0.2982(8) 0.0472(2) 0.020(2) Uani 1 1 d . . .
C46 C 0.9601(4) 0.3395(9) 0.0130(3) 0.031(3) Uani 1 1 d . . .
H46 H 0.9670 0.2933 -0.0039 0.037 Uiso 1 1 calc R . .
C47 C 0.9466(4) 0.4449(8) 0.0050(2) 0.026(2) Uani 1 1 d . . .
H47 H 0.9442 0.4688 -0.0175 0.032 Uiso 1 1 calc R . .
C48 C 0.9361(3) 0.5191(8) 0.0295(2) 0.023(2) Uani 1 1 d . . .
H48 H 0.9261 0.5905 0.0233 0.027 Uiso 1 1 calc R . .
C49 C 0.9501(4) 0.3969(8) 0.1800(2) 0.021(2) Uani 1 1 d . . .
C50 C 0.9102(4) 0.3277(8) 0.1883(2) 0.021(2) Uani 1 1 d . . .
C51 C 0.9284(4) 0.2471(8) 0.2123(3) 0.029(3) Uani 1 1 d . . .
H51 H 0.9030 0.2004 0.2183 0.035 Uiso 1 1 calc R . .
C52 C 0.9824(4) 0.2338(8) 0.2275(2) 0.031(3) Uani 1 1 d . . .
H52 H 0.9934 0.1759 0.2427 0.037 Uiso 1 1 calc R . .
C53 C 1.0210(4) 0.3045(8) 0.2209(3) 0.032(3) Uani 1 1 d . . .
H53 H 1.0576 0.2955 0.2323 0.039 Uiso 1 1 calc R . .
C54 C 1.0060(4) 0.3883(7) 0.1978(2) 0.024(2) Uani 1 1 d . . .
C55 C 0.8498(4) 0.3481(8) 0.1730(2) 0.023(2) Uani 1 1 d . . .
H55 H 0.8459 0.3762 0.1494 0.027 Uiso 1 1 calc R . .
C56 C 0.8141(4) 0.2477(8) 0.1704(3) 0.041(3) Uani 1 1 d . . .
H56A H 0.8273 0.1927 0.1573 0.061 Uiso 1 1 calc R . .
H56B H 0.7771 0.2660 0.1590 0.061 Uiso 1 1 calc R . .
H56C H 0.8153 0.2207 0.1932 0.061 Uiso 1 1 calc R . .
C57 C 0.8301(4) 0.4369(8) 0.1941(2) 0.029(3) Uani 1 1 d . . .
H57A H 0.8316 0.4104 0.2170 0.044 Uiso 1 1 calc R . .
H57B H 0.7931 0.4565 0.1830 0.044 Uiso 1 1 calc R . .
H57C H 0.8532 0.4998 0.1954 0.044 Uiso 1 1 calc R . .
C58 C 1.0481(4) 0.4706(8) 0.1920(2) 0.026(2) Uani 1 1 d . . .
H58 H 1.0297 0.5230 0.1745 0.031 Uiso 1 1 calc R . .
C59 C 1.0731(4) 0.5325(8) 0.2254(2) 0.032(3) Uani 1 1 d . . .
H59A H 1.0445 0.5674 0.2336 0.048 Uiso 1 1 calc R . .
H59B H 1.0980 0.5866 0.2208 0.048 Uiso 1 1 calc R . .
H59C H 1.0924 0.4826 0.2426 0.048 Uiso 1 1 calc R . .
C60 C 1.0936(4) 0.4150(8) 0.1789(3) 0.038(3) Uani 1 1 d . . .
H60A H 1.1107 0.3604 0.1952 0.056 Uiso 1 1 calc R . .
H60B H 1.1204 0.4682 0.1765 0.056 Uiso 1 1 calc R . .
H60C H 1.0784 0.3817 0.1569 0.056 Uiso 1 1 calc R . .
C61 C 0.9494(3) 0.7278(7) 0.0835(2) 0.015(2) Uani 1 1 d U . .
C62 C 1.0068(4) 0.7267(7) 0.0882(2) 0.019(2) Uani 1 1 d . . .
C63 C 1.0293(4) 0.8014(7) 0.0694(2) 0.023(2) Uani 1 1 d . . .
H63 H 1.0667 0.7990 0.0708 0.028 Uiso 1 1 calc R . .
C64 C 0.9973(4) 0.8806(7) 0.0486(2) 0.025(2) Uani 1 1 d . . .
H64 H 1.0132 0.9307 0.0365 0.029 Uiso 1 1 calc R . .
C65 C 0.9424(4) 0.8831(7) 0.0462(2) 0.019(2) Uani 1 1 d . . .
H65 H 0.9215 0.9366 0.0326 0.023 Uiso 1 1 calc R . .
C66 C 0.9158(3) 0.8082(7) 0.0635(2) 0.018(2) Uani 1 1 d . . .
C67 C 1.0453(4) 0.6507(8) 0.1123(2) 0.024(2) Uani 1 1 d . . .
H67 H 1.0240 0.6106 0.1259 0.029 Uiso 1 1 calc R . .
C68 C 1.0724(4) 0.5676(7) 0.0931(2) 0.029(3) Uani 1 1 d . . .
H68A H 1.0447 0.5240 0.0783 0.044 Uiso 1 1 calc R . .
H68B H 1.0962 0.5216 0.1096 0.044 Uiso 1 1 calc R . .
H68C H 1.0932 0.6050 0.0794 0.044 Uiso 1 1 calc R . .
C69 C 1.0899(3) 0.7143(8) 0.1375(2) 0.029(3) Uani 1 1 d . . .
H69A H 1.1140 0.7475 0.1251 0.044 Uiso 1 1 calc R . .
H69B H 1.1103 0.6656 0.1547 0.044 Uiso 1 1 calc R . .
H69C H 1.0733 0.7698 0.1486 0.044 Uiso 1 1 calc R . .
C70 C 0.8554(4) 0.8109(7) 0.0598(2) 0.023(2) Uani 1 1 d . . .
H70 H 0.8485 0.7869 0.0819 0.027 Uiso 1 1 calc R . .
C71 C 0.8260(4) 0.7320(8) 0.0321(2) 0.036(3) Uani 1 1 d . . .
H71A H 0.8292 0.7568 0.0098 0.055 Uiso 1 1 calc R . .
H71B H 0.7880 0.7283 0.0324 0.055 Uiso 1 1 calc R . .
H71C H 0.8422 0.6611 0.0366 0.055 Uiso 1 1 calc R . .
C72 C 0.8310(4) 0.9257(8) 0.0525(3) 0.039(3) Uani 1 1 d . . .
H72A H 0.8504 0.9751 0.0698 0.059 Uiso 1 1 calc R . .
H72B H 0.7931 0.9243 0.0530 0.059 Uiso 1 1 calc R . .
H72C H 0.8343 0.9493 0.0301 0.059 Uiso 1 1 calc R . .
C73 C 0.4435(3) 0.0906(8) 0.1031(2) 0.0180(10) Uani 1 1 d . . .
C74 C 0.4403(3) 0.1744(7) 0.1260(2) 0.0180(10) Uani 1 1 d . . .
C75 C 0.4533(3) 0.2787(8) 0.1116(2) 0.0180(10) Uani 1 1 d . . .
C76 C 0.4655(3) 0.2517(7) 0.0796(2) 0.0180(10) Uani 1 1 d . . .
C77 C 0.4580(3) 0.1396(7) 0.0725(2) 0.0180(10) Uani 1 1 d . . .
C78 C 0.4684(4) 0.0997(8) 0.0425(2) 0.022(2) Uani 1 1 d . . .
H78 H 0.4635 0.0265 0.0367 0.026 Uiso 1 1 calc R . .
C79 C 0.4872(3) 0.1748(8) 0.0207(2) 0.022(2) Uani 1 1 d . . .
H79 H 0.4944 0.1489 0.0002 0.026 Uiso 1 1 calc R . .
C80 C 0.4951(4) 0.2823(8) 0.0281(2) 0.025(2) Uani 1 1 d . . .
H80 H 0.5081 0.3277 0.0131 0.031 Uiso 1 1 calc R . .
C81 C 0.4837(3) 0.3250(8) 0.0586(2) 0.019(2) Uani 1 1 d . . .
C82 C 0.4881(4) 0.4337(8) 0.0705(3) 0.029(3) Uani 1 1 d . . .
H82 H 0.5000 0.4870 0.0574 0.035 Uiso 1 1 calc R . .
C83 C 0.4754(4) 0.4625(8) 0.1008(2) 0.026(2) Uani 1 1 d . . .
H83 H 0.4779 0.5353 0.1075 0.032 Uiso 1 1 calc R . .
C84 C 0.4583(4) 0.3847(7) 0.1224(2) 0.021(2) Uani 1 1 d . . .
H84 H 0.4507 0.4052 0.1433 0.025 Uiso 1 1 calc R . .
C85 C 0.4587(4) -0.0997(7) 0.0935(2) 0.020(2) Uani 1 1 d . . .
C86 C 0.4295(3) -0.1830(7) 0.0721(2) 0.015(2) Uani 1 1 d . . .
C87 C 0.4581(4) -0.2600(7) 0.0589(2) 0.025(2) Uani 1 1 d . . .
H87 H 0.4385 -0.3150 0.0452 0.030 Uiso 1 1 calc R . .
C88 C 0.5144(4) -0.2602(8) 0.0647(2) 0.025(2) Uani 1 1 d . . .
H88 H 0.5325 -0.3115 0.0543 0.030 Uiso 1 1 calc R . .
C89 C 0.5428(4) -0.1822(7) 0.0864(2) 0.021(2) Uani 1 1 d . . .
H89 H 0.5808 -0.1828 0.0911 0.025 Uiso 1 1 calc R . .
C90 C 0.5174(4) -0.1024(7) 0.1015(2) 0.018(2) Uani 1 1 d . . .
C91 C 0.3662(4) -0.1863(8) 0.0622(2) 0.024(2) Uani 1 1 d . . .
H91 H 0.3531 -0.1450 0.0797 0.029 Uiso 1 1 calc R . .
C92 C 0.3437(4) -0.3022(8) 0.0616(3) 0.036(3) Uani 1 1 d . . .
H92A H 0.3046 -0.2996 0.0579 0.054 Uiso 1 1 calc R . .
H92B H 0.3591 -0.3371 0.0834 0.054 Uiso 1 1 calc R . .
H92C H 0.3532 -0.3427 0.0432 0.054 Uiso 1 1 calc R . .
C93 C 0.3452(4) -0.1293(8) 0.0274(2) 0.036(3) Uani 1 1 d . . .
H93A H 0.3588 -0.1664 0.0099 0.053 Uiso 1 1 calc R . .
H93B H 0.3578 -0.0553 0.0291 0.053 Uiso 1 1 calc R . .
H93C H 0.3060 -0.1306 0.0213 0.053 Uiso 1 1 calc R . .
C94 C 0.5516(4) -0.0257(8) 0.1274(2) 0.026(2) Uani 1 1 d . . .
H94 H 0.5271 0.0183 0.1377 0.031 Uiso 1 1 calc R . .
C95 C 0.5901(4) -0.0881(8) 0.1563(2) 0.032(3) Uani 1 1 d . . .
H95A H 0.5701 -0.1438 0.1649 0.049 Uiso 1 1 calc R . .
H95B H 0.6060 -0.0390 0.1748 0.049 Uiso 1 1 calc R . .
H95C H 0.6187 -0.1209 0.1475 0.049 Uiso 1 1 calc R . .
C96 C 0.5857(4) 0.0514(8) 0.1105(3) 0.042(3) Uani 1 1 d . . .
H96A H 0.6087 0.0094 0.0993 0.064 Uiso 1 1 calc R . .
H96B H 0.6081 0.0967 0.1280 0.064 Uiso 1 1 calc R . .
H96C H 0.5617 0.0962 0.0937 0.064 Uiso 1 1 calc R . .
C97 C 0.4346(4) 0.2350(7) 0.1842(2) 0.016(2) Uani 1 1 d . . .
C98 C 0.4899(4) 0.2471(8) 0.2030(2) 0.026(3) Uani 1 1 d . . .
C99 C 0.5015(4) 0.3292(8) 0.2278(2) 0.031(3) Uani 1 1 d . . .
H99 H 0.5377 0.3421 0.2394 0.037 Uiso 1 1 calc R . .
C100 C 0.4605(5) 0.3915(9) 0.2352(3) 0.040(3) Uani 1 1 d . . .
H100 H 0.4690 0.4460 0.2519 0.048 Uiso 1 1 calc R . .
C101 C 0.4066(4) 0.3731(8) 0.2180(2) 0.029(3) Uani 1 1 d . . .
H101 H 0.3790 0.4144 0.2236 0.034 Uiso 1 1 calc R . .
C102 C 0.3930(4) 0.2945(7) 0.1924(2) 0.020(2) Uani 1 1 d . . .
C103 C 0.5354(4) 0.1712(8) 0.1985(2) 0.029(3) Uani 1 1 d . . .
H103 H 0.5194 0.1184 0.1804 0.035 Uiso 1 1 calc R . .
C104 C 0.5788(4) 0.2357(9) 0.1860(3) 0.044(3) Uani 1 1 d . . .
H10A H 0.5628 0.2668 0.1637 0.066 Uiso 1 1 calc R . .
H10B H 0.6082 0.1881 0.1841 0.066 Uiso 1 1 calc R . .
H10C H 0.5926 0.2928 0.2022 0.066 Uiso 1 1 calc R . .
C105 C 0.5603(4) 0.1076(8) 0.2314(2) 0.030(3) Uani 1 1 d . . .
H10D H 0.5786 0.1570 0.2492 0.044 Uiso 1 1 calc R . .
H10E H 0.5862 0.0557 0.2268 0.044 Uiso 1 1 calc R . .
H10F H 0.5319 0.0701 0.2391 0.044 Uiso 1 1 calc R . .
C106 C 0.3338(4) 0.2738(8) 0.1758(2) 0.024(2) Uani 1 1 d . . .
H106 H 0.3326 0.2382 0.1536 0.029 Uiso 1 1 calc R . .
C107 C 0.3092(4) 0.1936(8) 0.1973(3) 0.034(3) Uani 1 1 d . . .
H10G H 0.3307 0.1282 0.2009 0.051 Uiso 1 1 calc R . .
H10H H 0.2724 0.1765 0.1851 0.051 Uiso 1 1 calc R . .
H10I H 0.3090 0.2258 0.2192 0.051 Uiso 1 1 calc R . .
C108 C 0.2986(4) 0.3761(8) 0.1677(2) 0.039(3) Uani 1 1 d . . .
H10J H 0.2966 0.4111 0.1890 0.058 Uiso 1 1 calc R . .
H10K H 0.2624 0.3565 0.1550 0.058 Uiso 1 1 calc R . .
H10L H 0.3146 0.4252 0.1542 0.058 Uiso 1 1 calc R . .
C109 C 0.2551(3) -0.0266(8) 0.1097(2) 0.016(2) Uani 1 1 d U . .
C110 C 0.2205(3) -0.0770(7) 0.0784(2) 0.016(2) Uani 1 1 d . . .
C111 C 0.2217(3) -0.1908(7) 0.0840(2) 0.017(2) Uani 1 1 d . . .
C112 C 0.2572(3) -0.2164(8) 0.1168(2) 0.018(2) Uani 1 1 d . . .
C113 C 0.2794(3) -0.1114(7) 0.1324(2) 0.014(2) Uani 1 1 d . . .
C114 C 0.1880(4) -0.0395(8) 0.0476(2) 0.022(2) Uani 1 1 d . . .
H114 H 0.1849 0.0347 0.0428 0.026 Uiso 1 1 calc R . .
C115 C 0.1593(4) -0.1166(8) 0.0233(3) 0.030(3) Uani 1 1 d . . .
H115 H 0.1383 -0.0915 0.0022 0.036 Uiso 1 1 calc R . .
C116 C 0.1611(3) -0.2255(8) 0.0295(2) 0.023(2) Uani 1 1 d . . .
H116 H 0.1407 -0.2726 0.0131 0.027 Uiso 1 1 calc R . .
C117 C 0.1939(3) -0.2680(8) 0.0610(2) 0.019(2) Uani 1 1 d . . .
C118 C 0.2008(3) -0.3784(8) 0.0710(2) 0.020(2) Uani 1 1 d . . .
H118 H 0.1828 -0.4328 0.0564 0.024 Uiso 1 1 calc R . .
C119 C 0.2346(4) -0.4047(8) 0.1026(3) 0.024(2) Uani 1 1 d . . .
H119 H 0.2390 -0.4777 0.1089 0.028 Uiso 1 1 calc R . .
C120 C 0.2627(3) -0.3249(7) 0.1258(2) 0.018(2) Uani 1 1 d . . .
H120 H 0.2849 -0.3456 0.1471 0.022 Uiso 1 1 calc R . .
C121 C 0.3331(4) -0.1753(7) 0.1870(2) 0.015(2) Uani 1 1 d . . .
C122 C 0.2984(4) -0.1857(7) 0.2097(2) 0.020(2) Uani 1 1 d . . .
C123 C 0.3101(4) -0.2729(8) 0.2327(2) 0.025(2) Uani 1 1 d . . .
H123 H 0.2885 -0.2817 0.2485 0.030 Uiso 1 1 calc R . .
C124 C 0.3511(4) -0.3463(7) 0.2337(2) 0.026(2) Uani 1 1 d . . .
H124 H 0.3554 -0.4056 0.2487 0.032 Uiso 1 1 calc R . .
C125 C 0.3867(4) -0.3312(7) 0.2120(2) 0.017(2) Uani 1 1 d . . .
H125 H 0.4157 -0.3792 0.2130 0.021 Uiso 1 1 calc R . .
C126 C 0.3788(3) -0.2443(7) 0.1887(2) 0.016(2) Uani 1 1 d . . .
C127 C 0.2525(4) -0.1066(7) 0.2098(2) 0.023(2) Uani 1 1 d . . .
H127 H 0.2534 -0.0499 0.1927 0.027 Uiso 1 1 calc R . .
C128 C 0.1973(4) -0.1640(9) 0.1993(3) 0.042(3) Uani 1 1 d . . .
H12A H 0.1907 -0.1864 0.1755 0.063 Uiso 1 1 calc R . .
H12B H 0.1689 -0.1151 0.2020 0.063 Uiso 1 1 calc R . .
H12C H 0.1975 -0.2268 0.2137 0.063 Uiso 1 1 calc R . .
C129 C 0.2608(4) -0.0519(8) 0.2453(2) 0.032(3) Uani 1 1 d . . .
H12D H 0.2595 -0.1059 0.2625 0.048 Uiso 1 1 calc R . .
H12E H 0.2324 0.0009 0.2446 0.048 Uiso 1 1 calc R . .
H12F H 0.2958 -0.0163 0.2510 0.048 Uiso 1 1 calc R . .
C130 C 0.4200(4) -0.2188(7) 0.1681(2) 0.019(2) Uani 1 1 d . . .
H130 H 0.3996 -0.1930 0.1454 0.023 Uiso 1 1 calc R . .
C131 C 0.4571(4) -0.1241(7) 0.1854(2) 0.029(3) Uani 1 1 d . . .
H13A H 0.4347 -0.0643 0.1894 0.044 Uiso 1 1 calc R . .
H13B H 0.4798 -0.1009 0.1705 0.044 Uiso 1 1 calc R . .
H13C H 0.4797 -0.1481 0.2071 0.044 Uiso 1 1 calc R . .
C132 C 0.4543(4) -0.3155(8) 0.1619(2) 0.037(3) Uani 1 1 d . . .
H13D H 0.4735 -0.3454 0.1837 0.055 Uiso 1 1 calc R . .
H13E H 0.4802 -0.2919 0.1492 0.055 Uiso 1 1 calc R . .
H13F H 0.4308 -0.3701 0.1488 0.055 Uiso 1 1 calc R . .
C133 C 0.2309(4) 0.1624(7) 0.1009(2) 0.020(2) Uani 1 1 d . . .
C134 C 0.2457(3) 0.2433(7) 0.0792(2) 0.018(2) Uani 1 1 d . . .
C135 C 0.2057(4) 0.3195(7) 0.0641(2) 0.022(2) Uani 1 1 d . . .
H135 H 0.2143 0.3720 0.0494 0.026 Uiso 1 1 calc R . .
C136 C 0.1543(4) 0.3195(8) 0.0702(3) 0.033(3) Uani 1 1 d . . .
H136 H 0.1283 0.3701 0.0594 0.039 Uiso 1 1 calc R . .
C137 C 0.1417(4) 0.2433(8) 0.0926(2) 0.026(2) Uani 1 1 d . . .
H137 H 0.1070 0.2444 0.0970 0.031 Uiso 1 1 calc R . .
C138 C 0.1786(4) 0.1655(8) 0.1088(2) 0.024(2) Uani 1 1 d . . .
C139 C 0.3020(3) 0.2438(7) 0.0716(2) 0.016(2) Uani 1 1 d . . .
H139 H 0.3285 0.2309 0.0938 0.020 Uiso 1 1 calc R . .
C140 C 0.3176(4) 0.3533(8) 0.0578(3) 0.033(3) Uani 1 1 d . . .
H14A H 0.3547 0.3499 0.0555 0.050 Uiso 1 1 calc R . .
H14B H 0.3143 0.4103 0.0737 0.050 Uiso 1 1 calc R . .
H14C H 0.2935 0.3679 0.0356 0.050 Uiso 1 1 calc R . .
C141 C 0.3083(4) 0.1505(8) 0.0479(2) 0.030(3) Uani 1 1 d . . .
H14D H 0.2995 0.0831 0.0575 0.045 Uiso 1 1 calc R . .
H14E H 0.3453 0.1479 0.0455 0.045 Uiso 1 1 calc R . .
H14F H 0.2839 0.1613 0.0255 0.045 Uiso 1 1 calc R . .
C142 C 0.1634(4) 0.0891(8) 0.1349(3) 0.027(3) Uani 1 1 d . . .
H142 H 0.1956 0.0446 0.1451 0.033 Uiso 1 1 calc R . .
C143 C 0.1467(4) 0.1505(8) 0.1643(3) 0.040(3) Uani 1 1 d . . .
H14G H 0.1743 0.2035 0.1739 0.059 Uiso 1 1 calc R . .
H14H H 0.1432 0.0999 0.1821 0.059 Uiso 1 1 calc R . .
H14I H 0.1124 0.1865 0.1555 0.059 Uiso 1 1 calc R . .
C144 C 0.1169(4) 0.0122(8) 0.1176(3) 0.034(3) Uani 1 1 d . . .
H14J H 0.0855 0.0542 0.1063 0.051 Uiso 1 1 calc R . .
H14K H 0.1074 -0.0335 0.1349 0.051 Uiso 1 1 calc R . .
H14L H 0.1285 -0.0321 0.1009 0.051 Uiso 1 1 calc R . .

loop_
_atom_site_aniso_label
_atom_site_aniso_U_11
_atom_site_aniso_U_22
_atom_site_aniso_U_33
_atom_site_aniso_U_23
_atom_site_aniso_U_13
_atom_site_aniso_U_12
U1 0.0171(2) 0.0173(2) 0.0180(2) 0.00029(18) 0.00484(15) 0.00048(17)
U2 0.0175(2) 0.0171(2) 0.0214(2) -0.00127(19) 0.00601(16) -0.00122(18)
N1 0.022(4) 0.016(5) 0.015(5) 0.009(4) 0.008(4) 0.006(4)
N2 0.023(5) 0.020(5) 0.018(5) 0.001(4) -0.003(4) -0.001(4)
N3 0.022(4) 0.015(4) 0.019(5) -0.002(4) 0.001(4) 0.001(4)
N4 0.014(4) 0.018(4) 0.011(4) 0.003(3) 0.001(3) 0.002(3)
N5 0.016(4) 0.028(5) 0.018(4) -0.001(4) 0.007(4) -0.009(4)
N6 0.022(4) 0.019(4) 0.015(4) -0.008(4) -0.002(3) -0.008(4)
N7 0.013(4) 0.026(5) 0.009(4) -0.006(4) -0.008(3) 0.002(4)
N8 0.016(4) 0.016(5) 0.014(4) -0.001(4) -0.002(3) 0.002(4)
C1 0.014(2) 0.019(3) 0.017(2) 0.003(2) 0.0056(18) 0.0007(19)
C2 0.014(2) 0.019(3) 0.017(2) 0.003(2) 0.0056(18) 0.0007(19)
C3 0.014(2) 0.019(3) 0.017(2) 0.003(2) 0.0056(18) 0.0007(19)
C4 0.014(2) 0.019(3) 0.017(2) 0.003(2) 0.0056(18) 0.0007(19)
C5 0.014(2) 0.019(3) 0.017(2) 0.003(2) 0.0056(18) 0.0007(19)
C6 0.021(5) 0.025(6) 0.018(6) -0.012(5) 0.002(4) -0.009(5)
C7 0.020(6) 0.036(7) 0.017(6) 0.009(5) -0.001(4) 0.010(5)
C8 0.020(6) 0.033(6) 0.030(6) 0.013(5) 0.010(5) 0.006(5)
C9 0.015(5) 0.020(6) 0.017(5) 0.001(4) 0.008(4) 0.005(4)
C10 0.025(6) 0.023(6) 0.027(6) 0.003(5) 0.010(5) 0.012(5)
C11 0.030(6) 0.012(6) 0.030(7) -0.007(5) 0.003(5) 0.003(5)
C12 0.017(5) 0.022(6) 0.023(6) -0.003(5) 0.011(4) 0.007(4)
C13 0.014(5) 0.017(5) 0.008(5) 0.006(4) -0.003(4) -0.004(4)
C14 0.020(5) 0.015(6) 0.020(6) -0.002(4) 0.009(4) -0.003(4)
C15 0.027(6) 0.018(6) 0.032(6) -0.005(5) 0.009(5) -0.004(5)
C16 0.010(5) 0.026(6) 0.045(7) 0.000(5) 0.004(5) -0.013(4)
C17 0.023(6) 0.021(6) 0.034(7) 0.001(5) 0.013(5) 0.001(5)
C18 0.014(5) 0.020(5) 0.012(5) 0.004(4) 0.005(4) 0.005(4)
C19 0.023(6) 0.032(7) 0.013(5) -0.012(4) -0.006(4) -0.014(5)
C20 0.043(7) 0.049(8) 0.043(7) 0.008(6) 0.025(6) 0.015(6)
C21 0.025(6) 0.042(8) 0.053(8) -0.008(6) 0.019(6) 0.000(5)
C22 0.025(6) 0.014(5) 0.021(6) 0.009(4) 0.010(4) 0.005(4)
C23 0.048(7) 0.034(7) 0.027(6) 0.007(5) 0.015(5) 0.015(6)
C24 0.046(7) 0.031(7) 0.051(8) -0.001(6) 0.024(6) 0.016(6)
C25 0.020(5) 0.022(6) 0.013(5) -0.004(4) 0.002(4) 0.005(4)
C26 0.024(6) 0.026(6) 0.016(6) 0.000(5) -0.003(4) 0.011(5)
C27 0.026(6) 0.040(7) 0.016(6) -0.012(5) 0.007(5) 0.010(5)
C28 0.030(6) 0.024(6) 0.016(5) -0.006(5) 0.005(5) 0.003(5)
C29 0.028(6) 0.013(6) 0.027(6) 0.006(5) 0.002(5) 0.010(5)
C30 0.020(5) 0.019(6) 0.013(5) -0.001(4) -0.003(4) 0.012(4)
C31 0.031(7) 0.057(8) 0.021(6) -0.013(6) 0.008(5) -0.022(6)
C32 0.024(7) 0.075(11) 0.138(14) 0.042(10) -0.017(8) -0.001(7)
C33 0.039(8) 0.044(8) 0.096(11) 0.025(8) 0.005(7) -0.012(6)
C34 0.028(6) 0.020(6) 0.022(6) -0.004(5) 0.008(5) 0.000(5)
C35 0.018(6) 0.051(8) 0.033(7) -0.019(6) 0.002(5) -0.008(5)
C36 0.056(8) 0.025(7) 0.050(8) -0.006(6) 0.024(6) -0.012(6)
C37 0.010(2) 0.021(3) 0.023(3) -0.004(2) 0.0024(19) -0.0050(19)
C38 0.010(2) 0.021(3) 0.023(3) -0.004(2) 0.0024(19) -0.0050(19)
C39 0.010(2) 0.021(3) 0.023(3) -0.004(2) 0.0024(19) -0.0050(19)
C40 0.010(2) 0.021(3) 0.023(3) -0.004(2) 0.0024(19) -0.0050(19)
C41 0.010(2) 0.021(3) 0.023(3) -0.004(2) 0.0024(19) -0.0050(19)
C42 0.024(6) 0.027(6) 0.027(6) 0.007(5) 0.008(5) -0.002(5)
C43 0.034(7) 0.021(6) 0.057(8) -0.014(6) 0.021(6) -0.001(5)
C44 0.037(7) 0.028(7) 0.026(6) -0.016(5) 0.014(5) -0.007(5)
C45 0.019(5) 0.017(6) 0.024(6) -0.012(5) 0.003(4) -0.007(4)
C46 0.019(6) 0.038(7) 0.038(7) -0.024(6) 0.011(5) -0.011(5)
C47 0.024(6) 0.040(7) 0.017(6) -0.003(5) 0.010(5) -0.004(5)
C48 0.014(5) 0.024(6) 0.026(6) 0.001(5) 0.000(4) -0.003(4)
C49 0.026(6) 0.020(6) 0.014(5) 0.001(4) 0.002(4) 0.015(5)
C50 0.027(6) 0.025(6) 0.013(5) 0.002(5) 0.007(4) 0.010(5)
C51 0.029(6) 0.023(6) 0.038(7) 0.006(5) 0.012(5) 0.000(5)
C52 0.040(7) 0.022(6) 0.028(6) 0.007(5) 0.001(5) 0.007(5)
C53 0.033(6) 0.032(7) 0.030(7) -0.004(5) 0.004(5) 0.001(5)
C54 0.028(6) 0.020(6) 0.025(6) 0.003(5) 0.005(5) 0.002(5)
C55 0.023(6) 0.024(6) 0.019(6) 0.006(5) 0.000(4) -0.002(5)
C56 0.031(7) 0.034(7) 0.052(8) 0.010(6) -0.002(6) -0.004(5)
C57 0.029(6) 0.034(7) 0.023(6) 0.004(5) 0.002(5) 0.008(5)
C58 0.023(6) 0.029(6) 0.021(6) 0.006(5) -0.002(4) -0.001(5)
C59 0.027(6) 0.042(7) 0.029(6) -0.002(5) 0.013(5) -0.005(5)
C60 0.040(7) 0.027(7) 0.046(7) 0.004(6) 0.012(6) 0.016(5)
C61 0.020(5) 0.022(6) 0.004(5) -0.005(4) 0.004(4) 0.008(4)
C62 0.032(6) 0.010(5) 0.019(5) -0.008(4) 0.011(5) -0.005(4)
C63 0.022(6) 0.021(6) 0.027(6) -0.004(5) 0.008(5) 0.003(5)
C64 0.027(6) 0.018(6) 0.035(6) -0.006(5) 0.020(5) -0.010(5)
C65 0.018(5) 0.020(6) 0.017(5) 0.006(4) 0.002(4) -0.003(4)
C66 0.014(5) 0.026(6) 0.016(5) -0.004(4) 0.008(4) -0.004(4)
C67 0.032(6) 0.030(6) 0.016(5) -0.005(5) 0.018(5) -0.008(5)
C68 0.030(6) 0.029(6) 0.034(7) 0.000(5) 0.019(5) 0.003(5)
C69 0.017(5) 0.036(6) 0.031(6) -0.002(5) -0.001(5) 0.007(5)
C70 0.023(6) 0.025(6) 0.019(6) 0.009(5) 0.005(5) -0.002(5)
C71 0.022(6) 0.058(8) 0.029(6) -0.012(6) 0.005(5) 0.005(5)
C72 0.027(6) 0.043(8) 0.048(8) 0.018(6) 0.012(6) 0.011(5)
C73 0.017(2) 0.020(3) 0.017(2) 0.002(2) 0.0046(19) 0.000(2)
C74 0.017(2) 0.020(3) 0.017(2) 0.002(2) 0.0046(19) 0.000(2)
C75 0.017(2) 0.020(3) 0.017(2) 0.002(2) 0.0046(19) 0.000(2)
C76 0.017(2) 0.020(3) 0.017(2) 0.002(2) 0.0046(19) 0.000(2)
C77 0.017(2) 0.020(3) 0.017(2) 0.002(2) 0.0046(19) 0.000(2)
C78 0.025(6) 0.018(6) 0.021(6) 0.000(5) 0.005(4) -0.006(5)
C79 0.020(5) 0.027(6) 0.019(5) -0.007(5) 0.003(4) 0.000(5)
C80 0.020(6) 0.041(7) 0.016(6) -0.001(5) 0.005(4) -0.006(5)
C81 0.015(5) 0.023(6) 0.014(5) 0.005(4) -0.004(4) -0.006(4)
C82 0.034(6) 0.029(7) 0.026(6) 0.004(5) 0.011(5) -0.009(5)
C83 0.037(6) 0.011(5) 0.027(6) -0.004(5) 0.002(5) -0.008(5)
C84 0.035(6) 0.012(5) 0.019(6) -0.002(4) 0.013(5) -0.007(4)
C85 0.032(6) 0.016(5) 0.015(5) 0.001(4) 0.012(4) -0.008(5)
C86 0.015(5) 0.016(5) 0.018(5) 0.007(4) 0.011(4) 0.004(4)
C87 0.035(6) 0.017(6) 0.022(6) -0.010(5) 0.005(5) -0.008(5)
C88 0.031(6) 0.024(6) 0.024(6) -0.002(5) 0.014(5) 0.001(5)
C89 0.008(5) 0.019(6) 0.037(6) -0.002(5) 0.004(4) 0.003(4)
C90 0.020(5) 0.013(5) 0.024(6) -0.001(4) 0.010(4) -0.003(4)
C91 0.019(5) 0.036(7) 0.021(6) -0.006(5) 0.012(5) -0.001(5)
C92 0.030(6) 0.029(7) 0.052(8) -0.009(6) 0.017(6) 0.000(5)
C93 0.025(6) 0.040(7) 0.036(7) -0.003(5) -0.004(5) 0.011(5)
C94 0.025(6) 0.024(6) 0.026(6) 0.004(5) 0.002(5) 0.009(5)
C95 0.021(6) 0.036(7) 0.035(7) -0.006(5) -0.003(5) 0.003(5)
C96 0.037(7) 0.036(7) 0.046(8) 0.005(6) -0.006(6) -0.010(6)
C97 0.023(5) 0.014(5) 0.015(5) -0.004(4) 0.011(4) -0.010(4)
C98 0.019(6) 0.034(7) 0.023(6) 0.004(5) 0.000(5) -0.015(5)
C99 0.033(6) 0.031(7) 0.022(6) -0.003(5) -0.005(5) -0.010(5)
C100 0.053(8) 0.037(7) 0.021(6) -0.010(5) -0.006(6) 0.001(6)
C101 0.044(7) 0.019(6) 0.022(6) 0.002(5) 0.006(5) 0.011(5)
C102 0.023(6) 0.019(6) 0.019(6) 0.000(4) 0.005(5) -0.007(4)
C103 0.023(6) 0.040(7) 0.020(6) -0.011(5) -0.003(5) -0.007(5)
C104 0.040(7) 0.054(8) 0.036(7) 0.005(6) 0.003(6) -0.003(6)
C105 0.021(6) 0.031(7) 0.037(7) 0.000(5) 0.007(5) 0.000(5)
C106 0.028(6) 0.020(6) 0.021(6) -0.004(5) 0.002(5) 0.001(5)
C107 0.035(7) 0.030(7) 0.033(7) -0.002(5) 0.001(5) -0.008(5)
C108 0.037(7) 0.046(8) 0.024(6) -0.005(5) -0.010(5) 0.020(6)
C109 0.014(4) 0.018(5) 0.019(5) -0.004(4) 0.012(4) 0.005(4)
C110 0.013(5) 0.019(6) 0.020(6) -0.005(4) 0.009(4) -0.007(4)
C111 0.008(5) 0.021(6) 0.023(6) -0.005(4) 0.004(4) -0.002(4)
C112 0.014(5) 0.021(6) 0.021(6) -0.003(5) 0.006(4) 0.004(4)
C113 0.012(5) 0.017(5) 0.015(5) -0.001(4) 0.004(4) -0.004(4)
C114 0.023(5) 0.022(6) 0.018(6) 0.001(5) 0.001(4) -0.004(5)
C115 0.028(6) 0.041(7) 0.020(6) 0.004(5) 0.001(5) -0.007(5)
C116 0.018(5) 0.028(6) 0.019(6) -0.004(5) -0.003(4) -0.008(5)
C117 0.015(5) 0.023(6) 0.022(6) -0.001(5) 0.012(4) -0.001(5)
C118 0.009(5) 0.028(6) 0.025(6) -0.015(5) 0.005(4) -0.005(4)
C119 0.016(5) 0.017(6) 0.038(7) -0.003(5) 0.008(5) 0.001(4)
C120 0.017(5) 0.022(6) 0.016(5) -0.002(5) 0.002(4) 0.002(4)
C121 0.022(5) 0.012(5) 0.011(5) -0.007(4) 0.006(4) -0.004(4)
C122 0.019(5) 0.026(6) 0.011(5) 0.001(4) -0.004(4) -0.006(4)
C123 0.031(6) 0.032(6) 0.016(6) -0.007(5) 0.014(5) -0.001(5)
C124 0.033(6) 0.009(5) 0.032(6) -0.002(5) -0.002(5) -0.004(5)
C125 0.030(6) 0.008(5) 0.012(5) -0.006(4) 0.001(4) 0.000(4)
C126 0.018(5) 0.016(5) 0.013(5) -0.009(4) 0.000(4) -0.004(4)
C127 0.028(6) 0.017(6) 0.025(6) 0.006(5) 0.010(5) 0.008(5)
C128 0.024(6) 0.058(8) 0.045(7) 0.000(6) 0.011(5) -0.001(6)
C129 0.032(6) 0.029(7) 0.037(7) -0.004(5) 0.012(5) 0.011(5)
C130 0.021(5) 0.016(5) 0.020(6) 0.002(4) 0.004(4) 0.007(4)
C131 0.030(6) 0.031(7) 0.027(6) 0.013(5) 0.006(5) -0.008(5)
C132 0.053(7) 0.041(8) 0.020(6) 0.009(5) 0.015(5) 0.012(6)
C133 0.032(6) 0.006(5) 0.019(6) -0.008(4) 0.003(5) 0.005(4)
C134 0.016(5) 0.018(6) 0.014(5) 0.002(4) -0.007(4) 0.007(4)
C135 0.031(6) 0.009(6) 0.027(6) 0.003(4) 0.010(5) 0.000(5)
C136 0.022(6) 0.033(7) 0.039(7) 0.010(5) -0.001(5) 0.007(5)
C137 0.014(5) 0.025(6) 0.041(7) -0.003(5) 0.011(5) 0.001(5)
C138 0.027(6) 0.022(6) 0.024(6) -0.007(5) 0.006(5) 0.004(5)
C139 0.019(5) 0.017(6) 0.014(5) 0.000(4) 0.007(4) -0.004(4)
C140 0.018(6) 0.040(7) 0.042(7) 0.006(6) 0.009(5) -0.006(5)
C141 0.026(6) 0.037(7) 0.030(6) 0.000(5) 0.011(5) 0.006(5)
C142 0.016(5) 0.037(7) 0.030(6) 0.005(5) 0.005(5) 0.000(5)
C143 0.050(7) 0.037(7) 0.038(7) -0.005(6) 0.023(6) -0.002(6)
C144 0.033(6) 0.027(6) 0.047(7) 0.002(5) 0.022(6) -0.001(5)

loop_
_atom_type_symbol
_atom_type_description
_atom_type_scat_dispersion_real
_atom_type_scat_dispersion_imag
_atom_type_scat_source
C C 0.0033 0.0016 'International Tables Vol C Tables 4.2.6.8 and 6.1.1.4'
H H 0.0000 0.0000 'International Tables Vol C Tables 4.2.6.8 and 6.1.1.4'
N N 0.0061 0.0033 'International Tables Vol C Tables 4.2.6.8 and 6.1.1.4'
U U -9.6767 9.6646 'International Tables Vol C Tables 4.2.6.8 and 6.1.1.4'

loop_
_geom_angle_atom_site_label_1
_geom_angle_atom_site_label_2
_geom_angle_atom_site_label_3
_geom_angle
_geom_angle_site_symmetry_1
_geom_angle_site_symmetry_3
_geom_angle_publ_flag
N4 U1 N1 132.2(2) . . ?
N4 U1 N2 120.8(3) . . ?
N1 U1 N2 80.6(3) . . ?
N4 U1 N3 80.3(3) . . ?
N1 U1 N3 122.8(3) . . ?
N2 U1 N3 127.2(3) . . ?
N4 U1 C41 32.0(2) . . ?
N1 U1 C41 120.9(3) . . ?
N2 U1 C41 152.2(3) . . ?
N3 U1 C41 58.7(3) . . ?
N4 U1 C1 120.0(3) . . ?
N1 U1 C1 31.8(2) . . ?
N2 U1 C1 58.9(3) . . ?
N3 U1 C1 154.1(3) . . ?
C41 U1 C1 130.2(3) . . ?
N4 U1 C2 115.7(3) . . ?
N1 U1 C2 59.5(3) . . ?
N2 U1 C2 31.4(2) . . ?
N3 U1 C2 157.3(3) . . ?
C41 U1 C2 142.5(3) . . ?
C1 U1 C2 30.5(3) . . ?
N4 U1 C37 59.1(3) . . ?
N1 U1 C37 118.7(3) . . ?
N2 U1 C37 155.4(3) . . ?
N3 U1 C37 30.5(2) . . ?
C41 U1 C37 30.5(3) . . ?
C1 U1 C37 145.0(3) . . ?
C2 U1 C37 172.2(3) . . ?
N6 U2 N7 122.6(2) . . ?
N6 U2 N8 118.7(3) . . ?
N7 U2 N8 79.4(3) . . ?
N6 U2 N5 80.6(3) . . ?
N7 U2 N5 119.7(3) . . ?
N8 U2 N5 141.7(3) . . ?
N6 U2 C109 148.9(3) . . ?
N7 U2 C109 58.9(3) . . ?
N8 U2 C109 31.5(2) . . ?
N5 U2 C109 127.7(3) . . ?
N6 U2 C113 151.0(3) . . ?
N7 U2 C113 30.9(2) . . ?
N8 U2 C113 58.9(3) . . ?
N5 U2 C113 120.0(3) . . ?
C109 U2 C113 30.8(3) . . ?
N6 U2 C73 58.4(3) . . ?
N7 U2 C73 148.7(3) . . ?
N8 U2 C73 129.7(3) . . ?
N5 U2 C73 31.1(2) . . ?
C109 U2 C73 139.1(3) . . ?
C113 U2 C73 148.3(3) . . ?
N6 U2 C74 31.4(2) . . ?
N7 U2 C74 151.0(2) . . ?
N8 U2 C74 120.9(3) . . ?
N5 U2 C74 58.4(3) . . ?
C109 U2 C74 148.2(3) . . ?
C113 U2 C74 177.6(3) . . ?
C73 U2 C74 29.6(2) . . ?
C1 N1 C13 115.4(7) . . ?
C1 N1 U1 91.1(5) . . ?
C13 N1 U1 151.5(6) . . ?
C2 N2 C25 117.9(7) . . ?
C2 N2 U1 91.1(5) . . ?
C25 N2 U1 142.5(6) . . ?
C37 N3 C49 118.3(7) . . ?
C37 N3 U1 92.4(5) . . ?
C49 N3 U1 141.2(6) . . ?
C41 N4 C61 117.1(7) . . ?
C41 N4 U1 90.1(5) . . ?
C61 N4 U1 152.3(6) . . ?
C73 N5 C85 118.1(7) . . ?
C73 N5 U2 91.5(5) . . ?
C85 N5 U2 149.8(6) . . ?
C74 N6 C97 117.6(7) . . ?
C74 N6 U2 93.5(5) . . ?
C97 N6 U2 144.0(6) . . ?
C113 N7 C121 116.1(7) . . ?
C113 N7 U2 91.8(5) . . ?
C121 N7 U2 145.9(5) . . ?
C109 N8 C133 118.3(7) . . ?
C109 N8 U2 89.6(5) . . ?
C133 N8 U2 147.8(6) . . ?
C2 C1 N1 122.4(8) . . ?
C2 C1 C5 108.4(8) . . ?
N1 C1 C5 128.8(8) . . ?
C2 C1 U1 74.6(5) . . ?
N1 C1 U1 57.0(4) . . ?
C5 C1 U1 142.5(6) . . ?
N2 C2 C1 122.5(8) . . ?
N2 C2 C3 128.9(8) . . ?
C1 C2 C3 108.4(8) . . ?
N2 C2 U1 57.5(4) . . ?
C1 C2 U1 74.9(5) . . ?
C3 C2 U1 142.8(6) . . ?
C12 C3 C4 118.6(8) . . ?
C12 C3 C2 136.0(8) . . ?
C4 C3 C2 105.4(8) . . ?
C9 C4 C5 124.0(8) . . ?
C9 C4 C3 123.6(9) . . ?
C5 C4 C3 112.4(8) . . ?
C6 C5 C4 118.9(8) . . ?
C6 C5 C1 135.6(9) . . ?
C4 C5 C1 105.5(8) . . ?
C5 C6 C7 118.3(9) . . ?
C8 C7 C6 123.4(9) . . ?
C7 C8 C9 119.7(9) . . ?
C10 C9 C4 117.0(9) . . ?
C10 C9 C8 127.4(9) . . ?
C4 C9 C8 115.6(9) . . ?
C9 C10 C11 120.8(9) . . ?
C10 C11 C12 122.2(9) . . ?
C3 C12 C11 117.6(9) . . ?
C14 C13 N1 120.0(8) . . ?
C14 C13 C18 119.0(8) . . ?
N1 C13 C18 121.0(8) . . ?
C15 C14 C13 118.6(8) . . ?
C15 C14 C19 118.5(8) . . ?
C13 C14 C19 122.8(8) . . ?
C16 C15 C14 122.6(9) . . ?
C15 C16 C17 117.7(9) . . ?
C18 C17 C16 123.1(9) . . ?
C17 C18 C13 118.8(8) . . ?
C17 C18 C22 119.3(8) . . ?
C13 C18 C22 121.9(8) . . ?
C14 C19 C20 111.9(8) . . ?
C14 C19 C21 112.6(8) . . ?
C20 C19 C21 110.5(8) . . ?
C18 C22 C23 112.6(8) . . ?
C18 C22 C24 113.0(8) . . ?
C23 C22 C24 108.0(8) . . ?
C30 C25 C26 121.4(9) . . ?
C30 C25 N2 119.6(8) . . ?
C26 C25 N2 119.0(8) . . ?
C25 C26 C27 117.7(9) . . ?
C25 C26 C31 123.0(9) . . ?
C27 C26 C31 119.3(9) . . ?
C28 C27 C26 121.8(9) . . ?
C27 C28 C29 119.7(9) . . ?
C30 C29 C28 119.6(9) . . ?
C25 C30 C29 119.8(9) . . ?
C25 C30 C34 120.8(8) . . ?
C29 C30 C34 119.3(9) . . ?
C32 C31 C33 109.8(10) . . ?
C32 C31 C26 113.4(10) . . ?
C33 C31 C26 110.7(8) . . ?
C36 C34 C30 115.5(8) . . ?
C36 C34 C35 109.2(8) . . ?
C30 C34 C35 110.0(8) . . ?
N3 C37 C41 122.1(8) . . ?
N3 C37 C38 128.7(8) . . ?
C41 C37 C38 108.7(8) . . ?
N3 C37 U1 57.1(4) . . ?
C41 C37 U1 72.4(5) . . ?
C38 C37 U1 144.4(6) . . ?
C42 C38 C39 117.9(9) . . ?
C42 C38 C37 137.9(9) . . ?
C39 C38 C37 104.0(8) . . ?
C40 C39 C45 124.7(9) . . ?
C40 C39 C38 112.4(8) . . ?
C45 C39 C38 122.9(9) . . ?
C48 C40 C39 118.9(9) . . ?
C48 C40 C41 134.4(9) . . ?
C39 C40 C41 106.7(8) . . ?
N4 C41 C37 123.3(8) . . ?
N4 C41 C40 128.6(8) . . ?
C37 C41 C40 108.1(8) . . ?
N4 C41 U1 57.8(4) . . ?
C37 C41 U1 77.1(5) . . ?
C40 C41 U1 144.3(6) . . ?
C38 C42 C43 120.2(9) . . ?
C44 C43 C42 121.7(10) . . ?
C43 C44 C45 119.9(9) . . ?
C39 C45 C44 117.4(9) . . ?
C39 C45 C46 114.3(9) . . ?
C44 C45 C46 128.3(9) . . ?
C47 C46 C45 121.1(9) . . ?
C46 C47 C48 122.3(9) . . ?
C40 C48 C47 118.6(9) . . ?
C50 C49 C54 120.9(8) . . ?
C50 C49 N3 119.4(8) . . ?
C54 C49 N3 119.6(8) . . ?
C51 C50 C49 117.3(9) . . ?
C51 C50 C55 122.1(9) . . ?
C49 C50 C55 120.4(8) . . ?
C52 C51 C50 121.7(9) . . ?
C51 C52 C53 121.1(9) . . ?
C54 C53 C52 120.5(10) . . ?
C53 C54 C49 118.1(9) . . ?
C53 C54 C58 120.6(9) . . ?
C49 C54 C58 121.3(8) . . ?
C56 C55 C57 110.7(8) . . ?
C56 C55 C50 114.5(8) . . ?
C57 C55 C50 108.8(7) . . ?
C60 C58 C54 111.2(8) . . ?
C60 C58 C59 109.3(8) . . ?
C54 C58 C59 110.9(8) . . ?
C62 C61 C66 122.5(8) . . ?
C62 C61 N4 119.3(8) . . ?
C66 C61 N4 118.1(7) . . ?
C63 C62 C61 117.3(9) . . ?
C63 C62 C67 117.9(8) . . ?
C61 C62 C67 124.8(8) . . ?
C62 C63 C64 121.8(9) . . ?
C65 C64 C63 119.1(9) . . ?
C64 C65 C66 123.0(9) . . ?
C65 C66 C61 116.0(8) . . ?
C65 C66 C70 121.9(8) . . ?
C61 C66 C70 122.1(8) . . ?
C62 C67 C69 111.0(8) . . ?
C62 C67 C68 113.0(7) . . ?
C69 C67 C68 109.0(8) . . ?
C66 C70 C71 111.4(8) . . ?
C66 C70 C72 113.0(8) . . ?
C71 C70 C72 110.2(8) . . ?
C74 C73 N5 125.1(8) . . ?
C74 C73 C77 107.6(8) . . ?
N5 C73 C77 127.0(8) . . ?
C74 C73 U2 76.1(5) . . ?
N5 C73 U2 57.4(4) . . ?
C77 C73 U2 144.4(6) . . ?
C73 C74 N6 120.8(8) . . ?
C73 C74 C75 109.6(8) . . ?
N6 C74 C75 129.3(8) . . ?
C73 C74 U2 74.2(5) . . ?
N6 C74 U2 55.1(4) . . ?
C75 C74 U2 145.6(6) . . ?
C84 C75 C76 118.8(9) . . ?
C84 C75 C74 135.9(8) . . ?
C76 C75 C74 105.2(8) . . ?
C81 C76 C77 124.4(8) . . ?
C81 C76 C75 124.4(9) . . ?
C77 C76 C75 111.1(8) . . ?
C78 C77 C76 118.5(8) . . ?
C78 C77 C73 134.9(9) . . ?
C76 C77 C73 106.4(8) . . ?
C77 C78 C79 117.4(9) . . ?
C80 C79 C78 123.5(9) . . ?
C79 C80 C81 119.9(9) . . ?
C76 C81 C82 115.1(9) . . ?
C76 C81 C80 116.3(9) . . ?
C82 C81 C80 128.6(9) . . ?
C83 C82 C81 121.7(9) . . ?
C82 C83 C84 122.0(9) . . ?
C75 C84 C83 118.0(9) . . ?
N5 C85 C86 120.3(8) . . ?
N5 C85 C90 121.3(8) . . ?
C86 C85 C90 118.3(8) . . ?
C87 C86 C85 119.1(8) . . ?
C87 C86 C91 119.1(8) . . ?
C85 C86 C91 121.8(8) . . ?
C86 C87 C88 123.3(9) . . ?
C87 C88 C89 117.7(9) . . ?
C88 C89 C90 122.9(8) . . ?
C89 C90 C85 118.5(8) . . ?
C89 C90 C94 119.5(8) . . ?
C85 C90 C94 121.8(8) . . ?
C93 C91 C92 111.5(8) . . ?
C93 C91 C86 109.4(7) . . ?
C92 C91 C86 112.5(8) . . ?
C90 C94 C95 111.0(8) . . ?
C90 C94 C96 112.0(8) . . ?
C95 C94 C96 108.6(8) . . ?
C102 C97 C98 121.4(8) . . ?
C102 C97 N6 119.7(8) . . ?
C98 C97 N6 118.7(8) . . ?
C99 C98 C97 117.6(9) . . ?
C99 C98 C103 119.4(8) . . ?
C97 C98 C103 122.9(8) . . ?
C100 C99 C98 121.0(9) . . ?
C99 C100 C101 120.0(10) . . ?
C102 C101 C100 121.2(10) . . ?
C101 C102 C97 118.5(9) . . ?
C101 C102 C106 119.0(9) . . ?
C97 C102 C106 122.4(8) . . ?
C105 C103 C104 111.5(8) . . ?
C105 C103 C98 112.3(8) . . ?
C104 C103 C98 109.8(8) . . ?
C102 C106 C107 110.9(8) . . ?
C102 C106 C108 114.8(8) . . ?
C107 C106 C108 110.8(8) . . ?
N8 C109 C113 123.0(8) . . ?
N8 C109 C110 128.4(8) . . ?
C113 C109 C110 107.9(8) . . ?
N8 C109 U2 58.9(4) . . ?
C113 C109 U2 75.8(5) . . ?
C110 C109 U2 135.9(6) . . ?
C114 C110 C111 117.1(8) . . ?
C114 C110 C109 135.6(9) . . ?
C111 C110 C109 107.3(8) . . ?
C117 C111 C110 125.7(9) . . ?
C117 C111 C112 124.0(9) . . ?
C110 C111 C112 110.3(8) . . ?
C120 C112 C111 117.0(9) . . ?
C120 C112 C113 136.7(8) . . ?
C111 C112 C113 106.3(8) . . ?
N7 C113 C109 121.6(8) . . ?
N7 C113 C112 129.5(8) . . ?
C109 C113 C112 108.1(8) . . ?
N7 C113 U2 57.3(4) . . ?
C109 C113 U2 73.4(5) . . ?
C112 C113 U2 140.2(6) . . ?
C110 C114 C115 118.6(9) . . ?
C116 C115 C114 122.8(9) . . ?
C115 C116 C117 120.7(9) . . ?
C111 C117 C118 117.5(9) . . ?
C111 C117 C116 115.1(9) . . ?
C118 C117 C116 127.4(9) . . ?
C119 C118 C117 119.4(9) . . ?
C118 C119 C120 122.4(9) . . ?
C112 C120 C119 119.7(9) . . ?
C122 C121 C126 122.5(8) . . ?
C122 C121 N7 119.7(8) . . ?
C126 C121 N7 117.8(8) . . ?
C123 C122 C121 115.2(9) . . ?
C123 C122 C127 122.3(8) . . ?
C121 C122 C127 122.5(8) . . ?
C124 C123 C122 124.6(9) . . ?
C123 C124 C125 119.2(9) . . ?
C126 C125 C124 120.1(9) . . ?
C125 C126 C121 118.3(8) . . ?
C125 C126 C130 121.0(8) . . ?
C121 C126 C130 120.6(8) . . ?
C122 C127 C128 110.4(8) . . ?
C122 C127 C129 110.5(7) . . ?
C128 C127 C129 111.8(8) . . ?
C126 C130 C132 114.8(8) . . ?
C126 C130 C131 109.7(7) . . ?
C132 C130 C131 110.8(8) . . ?
N8 C133 C134 118.4(8) . . ?
N8 C133 C138 121.3(8) . . ?
C134 C133 C138 120.3(8) . . ?
C135 C134 C133 117.4(8) . . ?
C135 C134 C139 121.5(8) . . ?
C133 C134 C139 121.0(8) . . ?
C136 C135 C134 122.5(9) . . ?
C135 C136 C137 119.1(9) . . ?
C138 C137 C136 122.4(9) . . ?
C137 C138 C133 118.1(9) . . ?
C137 C138 C142 119.7(9) . . ?
C133 C138 C142 122.1(8) . . ?
C141 C139 C134 111.2(7) . . ?
C141 C139 C140 111.4(8) . . ?
C134 C139 C140 113.8(7) . . ?
C138 C142 C144 111.5(8) . . ?
C138 C142 C143 112.3(8) . . ?
C144 C142 C143 109.0(8) . . ?

loop_
_geom_bond_atom_site_label_1
_geom_bond_atom_site_label_2
_geom_bond_distance
_geom_bond_site_symmetry_2
_geom_bond_publ_flag
U1 N4 2.247(7) . ?
U1 N1 2.252(7) . ?
U1 N2 2.260(7) . ?
U1 N3 2.283(7) . ?
U1 C41 2.654(9) . ?
U1 C1 2.683(8) . ?
U1 C2 2.679(9) . ?
U1 C37 2.715(9) . ?
U2 N6 2.244(7) . ?
U2 N7 2.258(7) . ?
U2 N8 2.271(7) . ?
U2 N5 2.282(7) . ?
U2 C109 2.651(9) . ?
U2 C113 2.682(8) . ?
U2 C73 2.707(9) . ?
U2 C74 2.731(9) . ?
N1 C1 1.415(11) . ?
N1 C13 1.431(10) . ?
N2 C2 1.395(10) . ?
N2 C25 1.438(11) . ?
N3 C37 1.378(11) . ?
N3 C49 1.432(11) . ?
N4 C41 1.407(10) . ?
N4 C61 1.449(11) . ?
N5 C73 1.400(11) . ?
N5 C85 1.415(11) . ?
N6 C74 1.426(10) . ?
N6 C97 1.457(10) . ?
N7 C113 1.378(10) . ?
N7 C121 1.448(11) . ?
N8 C109 1.385(10) . ?
N8 C133 1.416(10) . ?
C1 C2 1.410(12) . ?
C1 C5 1.490(11) . ?
C2 C3 1.491(12) . ?
C3 C12 1.383(11) . ?
C3 C4 1.416(11) . ?
C4 C9 1.398(11) . ?
C4 C5 1.413(11) . ?
C5 C6 1.363(11) . ?
C6 C7 1.414(12) . ?
C7 C8 1.363(12) . ?
C8 C9 1.435(12) . ?
C9 C10 1.384(12) . ?
C10 C11 1.382(12) . ?
C11 C12 1.432(12) . ?
C13 C14 1.420(12) . ?
C13 C18 1.421(11) . ?
C14 C15 1.398(12) . ?
C14 C19 1.512(12) . ?
C15 C16 1.376(12) . ?
C16 C17 1.388(12) . ?
C17 C18 1.375(12) . ?
C18 C22 1.503(12) . ?
C19 C20 1.527(12) . ?
C19 C21 1.529(12) . ?
C22 C23 1.511(12) . ?
C22 C24 1.532(12) . ?
C25 C30 1.395(12) . ?
C25 C26 1.395(12) . ?
C26 C27 1.400(12) . ?
C26 C31 1.529(13) . ?
C27 C28 1.372(12) . ?
C28 C29 1.409(12) . ?
C29 C30 1.384(12) . ?
C30 C34 1.524(12) . ?
C31 C32 1.482(14) . ?
C31 C33 1.500(14) . ?
C34 C36 1.528(12) . ?
C34 C35 1.549(12) . ?
C37 C41 1.412(12) . ?
C37 C38 1.496(12) . ?
C38 C42 1.351(12) . ?
C38 C39 1.438(12) . ?
C39 C40 1.388(11) . ?
C39 C45 1.403(12) . ?
C40 C48 1.369(12) . ?
C40 C41 1.474(12) . ?
C42 C43 1.429(12) . ?
C43 C44 1.378(13) . ?
C44 C45 1.413(12) . ?
C45 C46 1.434(13) . ?
C46 C47 1.356(13) . ?
C47 C48 1.405(12) . ?
C49 C50 1.413(12) . ?
C49 C54 1.419(12) . ?
C50 C51 1.375(12) . ?
C50 C55 1.519(12) . ?
C51 C52 1.359(12) . ?
C52 C53 1.375(13) . ?
C53 C54 1.373(12) . ?
C54 C58 1.521(12) . ?
C55 C56 1.514(12) . ?
C55 C57 1.530(12) . ?
C58 C60 1.528(12) . ?
C58 C59 1.528(12) . ?
C61 C62 1.412(11) . ?
C61 C66 1.414(12) . ?
C62 C63 1.386(12) . ?
C62 C67 1.511(12) . ?
C63 C64 1.402(12) . ?
C64 C65 1.362(11) . ?
C65 C66 1.411(11) . ?
C66 C70 1.492(11) . ?
C67 C69 1.529(12) . ?
C67 C68 1.528(12) . ?
C70 C71 1.520(12) . ?
C70 C72 1.537(12) . ?
C73 C74 1.390(12) . ?
C73 C77 1.478(12) . ?
C74 C75 1.472(12) . ?
C75 C84 1.368(11) . ?
C75 C76 1.419(11) . ?
C76 C81 1.381(11) . ?
C76 C77 1.408(11) . ?
C77 C78 1.374(12) . ?
C78 C79 1.423(12) . ?
C79 C80 1.356(12) . ?
C80 C81 1.414(12) . ?
C81 C82 1.412(12) . ?
C82 C83 1.367(12) . ?
C83 C84 1.419(12) . ?
C85 C86 1.418(12) . ?
C85 C90 1.436(12) . ?
C86 C87 1.367(11) . ?
C86 C91 1.548(11) . ?
C87 C88 1.381(12) . ?
C88 C89 1.369(12) . ?
C89 C90 1.384(11) . ?
C90 C94 1.504(12) . ?
C91 C93 1.526(12) . ?
C91 C92 1.531(12) . ?
C94 C95 1.520(12) . ?
C94 C96 1.537(13) . ?
C97 C102 1.380(12) . ?
C97 C98 1.420(11) . ?
C98 C99 1.390(12) . ?
C98 C103 1.521(13) . ?
C99 C100 1.374(13) . ?
C100 C101 1.385(13) . ?
C101 C102 1.383(12) . ?
C102 C106 1.500(12) . ?
C103 C105 1.526(12) . ?
C103 C104 1.526(12) . ?
C106 C107 1.528(12) . ?
C106 C108 1.528(12) . ?
C109 C113 1.417(12) . ?
C109 C110 1.472(12) . ?
C110 C114 1.380(12) . ?
C110 C111 1.414(11) . ?
C111 C117 1.386(12) . ?
C111 C112 1.428(12) . ?
C112 C120 1.379(12) . ?
C112 C113 1.482(12) . ?
C114 C115 1.420(12) . ?
C115 C116 1.360(12) . ?
C116 C117 1.421(12) . ?
C117 C118 1.412(12) . ?
C118 C119 1.376(12) . ?
C119 C120 1.416(12) . ?
C121 C122 1.406(11) . ?
C121 C126 1.419(11) . ?
C122 C123 1.394(12) . ?
C122 C127 1.509(12) . ?
C123 C124 1.364(12) . ?
C124 C125 1.399(12) . ?
C125 C126 1.396(11) . ?
C126 C130 1.498(12) . ?
C127 C128 1.525(12) . ?
C127 C129 1.530(12) . ?
C130 C132 1.523(12) . ?
C130 C131 1.547(12) . ?
C133 C134 1.424(12) . ?
C133 C138 1.424(12) . ?
C134 C135 1.400(11) . ?
C134 C139 1.518(11) . ?
C135 C136 1.373(12) . ?
C136 C137 1.381(12) . ?
C137 C138 1.380(12) . ?
C138 C142 1.516(13) . ?
C139 C141 1.518(12) . ?
C139 C140 1.539(12) . ?
C142 C144 1.533(12) . ?
C142 C143 1.533(12) . ?
